data_1554855
loop_
_publ_author_name
'Senadi, Gopal Chandru'
'Hu, Wan-Ping'
'Lu, Ting-Yi'
'Garkhedkar, Amol Milind'
'Vandavasi, Jaya Kishore'
'Wang, Jeh-Jeng'

_publ_section_title
;
 I&#x2082;-TBHP-catalyzed oxidative cross-coupling of N-sulfonyl
 hydrazones and isocyanides to 5-aminopyrazoles.
;
_journal_issue 6
_journal_name_full 'Organic letters'
_journal_page_first 1521
_journal_page_last 1524
_journal_paper_doi 10.1021/acs.orglett.5b00398
_journal_volume 17
_journal_year 2015
_chemical_formula_moiety 'C18 H21 N3 O2 S2'
_chemical_formula_sum 'C18 H21 N3 O2 S2'
_chemical_formula_weight 375.50
_space_group_IT_number 14
_space_group_name_Hall '-P 2ybc'
_space_group_name_H-M_alt 'P 1 21/c 1'
_symmetry_cell_setting monoclinic
_symmetry_Int_Tables_number 14
_symmetry_space_group_name_H-M 'P 1 21/c 1'
_atom_sites_solution_hydrogens geom
_atom_sites_solution_primary direct
_atom_sites_solution_secondary difmap
_audit_creation_method SHELXL-97
_cell_angle_alpha 90.00
_cell_angle_beta 99.859(4)
_cell_angle_gamma 90.00
_cell_formula_units_Z 4
_cell_length_a 10.0095(4)
_cell_length_b 11.5630(4)
_cell_length_c 16.5773(6)
_cell_measurement_reflns_used 2183
_cell_measurement_temperature 297(2)
_cell_measurement_theta_max 26.9660
_cell_measurement_theta_min 3.1230
_cell_volume 1890.32(12)
_computing_cell_refinement
; 
CrysAlis RED, Oxford Diffraction Ltd., 
Version 1.171.32.29 (release 10-06-2008 CrysAlis171 .NET) 
(compiled Jun 10 2008,16:49:55) 
;
_computing_data_collection
; 
CrysAlis CCD, Oxford Diffraction Ltd., 
Version 1.171.32.29 (release 10-06-2008 CrysAlis171 .NET) 
(compiled Jun 10 2008,16:49:55) 
;
_computing_data_reduction
; 
CrysAlis RED, Oxford Diffraction Ltd., 
Version 1.171.32.29 (release 10-06-2008 CrysAlis171 .NET) 
(compiled Jun 10 2008,16:49:55) 
;
_computing_molecular_graphics 'Bruker SHELXTL'
_computing_publication_material 'Bruker SHELXTL'
_computing_structure_refinement 'SHELXL-97 (Sheldrick, 2008)'
_computing_structure_solution 'SHELXS-97 (Sheldrick, 2008)'
_diffrn_ambient_temperature 297(2)
_diffrn_measured_fraction_theta_full 0.998
_diffrn_measured_fraction_theta_max 0.853
_diffrn_measurement_device_type 'CCD detector'
_diffrn_measurement_method '\w scans'
_diffrn_radiation_monochromator graphite
_diffrn_radiation_probe x-ray
_diffrn_radiation_type MoK\a
_diffrn_radiation_wavelength 0.71073
_diffrn_reflns_av_R_equivalents 0.0299
_diffrn_reflns_av_sigmaI/netI 0.0506
_diffrn_reflns_limit_h_max 13
_diffrn_reflns_limit_h_min -13
_diffrn_reflns_limit_k_max 14
_diffrn_reflns_limit_k_min -14
_diffrn_reflns_limit_l_max 22
_diffrn_reflns_limit_l_min -22
_diffrn_reflns_number 8914
_diffrn_reflns_theta_full 26.00
_diffrn_reflns_theta_max 29.28
_diffrn_reflns_theta_min 2.84
_diffrn_source 'fine-focus sealed tube'
_exptl_absorpt_coefficient_mu 0.298
_exptl_absorpt_correction_T_max 1.00000
_exptl_absorpt_correction_T_min 0.97481
_exptl_absorpt_correction_type multi-scan
_exptl_absorpt_process_details
; 
CrysAlisPro, Agilent Technologies, 
Version 1.171.37.31 (release 14-01-2014 CrysAlis171 .NET) 
(compiled Jan 14 2014,18:38:05) 
Empirical absorption correction using spherical harmonics, 
 implemented in SCALE3 ABSPACK scaling algorithm. 
;
_exptl_crystal_colour brown
_exptl_crystal_density_diffrn 1.319
_exptl_crystal_density_method 'not measured'
_exptl_crystal_description parallelepiped
_exptl_crystal_F_000 792
_exptl_crystal_size_max 0.53
_exptl_crystal_size_mid 0.44
_exptl_crystal_size_min 0.12
_refine_diff_density_max 0.693
_refine_diff_density_min -0.671
_refine_diff_density_rms 0.083
_refine_ls_extinction_method none
_refine_ls_goodness_of_fit_ref 1.029
_refine_ls_hydrogen_treatment mixed
_refine_ls_matrix_type full
_refine_ls_number_parameters 230
_refine_ls_number_reflns 4402
_refine_ls_number_restraints 1
_refine_ls_restrained_S_all 1.033
_refine_ls_R_factor_all 0.0940
_refine_ls_R_factor_gt 0.0627
_refine_ls_shift/su_max 0.002
_refine_ls_shift/su_mean 0.000
_refine_ls_structure_factor_coef Fsqd
_refine_ls_weighting_details 'calc w=1/[\s^2^(Fo^2^)+(0.0905P)^2^+1.2312P] where P=(Fo^2^+2Fc^2^)/3'
_refine_ls_weighting_scheme calc
_refine_ls_wR_factor_gt 0.1660
_refine_ls_wR_factor_ref 0.1923
_reflns_number_gt 3028
_reflns_number_total 4402
_reflns_threshold_expression >2sigma(I)
_cod_data_source_file ol5b00398_si_002.cif
_cod_data_source_block cjf5
_cod_original_sg_symbol_H-M 'P 21/c'
_cod_database_code 1554855

loop_
_symmetry_equiv_pos_as_xyz
'x, y, z'
'-x, y+1/2, -z+1/2'
'-x, -y, -z'
'x, -y-1/2, z-1/2'

loop_
_atom_site_label
_atom_site_type_symbol
_atom_site_fract_x
_atom_site_fract_y
_atom_site_fract_z
_atom_site_U_iso_or_equiv
_atom_site_adp_type
_atom_site_occupancy
_atom_site_symmetry_multiplicity
_atom_site_calc_flag
_atom_site_refinement_flags
S1 S 0.67005(7) 0.28899(6) 0.02216(4) 0.0373(2) Uani 1 1 d .
S2 S 0.86172(11) -0.06778(9) 0.23752(7) 0.0686(3) Uani 1 1 d .
O1 O 0.7412(2) 0.2116(2) -0.02170(13) 0.0498(6) Uani 1 1 d .
O2 O 0.6784(2) 0.41096(19) 0.00973(13) 0.0499(6) Uani 1 1 d .
N1 N 0.7312(2) 0.2693(2) 0.12178(14) 0.0384(6) Uani 1 1 d .
N2 N 0.7777(2) 0.1593(2) 0.14636(15) 0.0391(6) Uani 1 1 d .
N3 N 0.6679(3) 0.4490(2) 0.17686(17) 0.0458(7) Uani 1 1 d .
H3A H 0.666(4) 0.481(3) 0.134(3) 0.068(13) Uiso 1 1 d .
C1 C 0.4998(3) 0.2480(2) 0.01030(16) 0.0336(6) Uani 1 1 d .
C2 C 0.4601(3) 0.1415(2) -0.02255(19) 0.0422(7) Uani 1 1 d .
H2C H 0.5237 0.0914 -0.0382 0.051 Uiso 1 1 calc R
C3 C 0.3260(3) 0.1095(3) -0.0322(2) 0.0495(8) Uani 1 1 d .
H3B H 0.2997 0.0373 -0.0539 0.059 Uiso 1 1 calc R
C4 C 0.2300(3) 0.1830(3) -0.0101(2) 0.0510(8) Uani 1 1 d .
C5 C 0.2705(4) 0.2907(3) 0.0217(2) 0.0592(9) Uani 1 1 d .
H5A H 0.2063 0.3411 0.0362 0.071 Uiso 1 1 calc R
C6 C 0.4049(3) 0.3244(3) 0.0322(2) 0.0511(8) Uani 1 1 d .
H6A H 0.4313 0.3969 0.0534 0.061 Uiso 1 1 calc R
C7 C 0.0825(4) 0.1477(4) -0.0209(3) 0.0828(14) Uani 1 1 d .
H7A H 0.0720 0.0713 -0.0437 0.124 Uiso 1 1 calc R
H7B H 0.0286 0.2010 -0.0571 0.124 Uiso 1 1 calc R
H7C H 0.0533 0.1485 0.0313 0.124 Uiso 1 1 calc R
C8 C 0.7947(3) 0.1650(3) 0.22705(18) 0.0368(6) Uani 1 1 d .
C9 C 0.7579(3) 0.2728(3) 0.25633(18) 0.0407(7) Uani 1 1 d .
H9A H 0.7613 0.2944 0.3107 0.049 Uiso 1 1 calc R
C10 C 0.7162(3) 0.3392(2) 0.18845(17) 0.0361(6) Uani 1 1 d .
C11 C 0.8556(3) 0.0672(3) 0.27657(19) 0.0403(7) Uani 1 1 d .
C12 C 0.9507(4) -0.1194(3) 0.3244(2) 0.0578(9) Uani 1 1 d .
H12A H 0.9779 -0.1962 0.3312 0.069 Uiso 1 1 calc R
C13 C 0.9792(4) -0.0396(3) 0.3833(2) 0.0595(10) Uani 1 1 d U
H13A H 1.0275 -0.0568 0.4350 0.071 Uiso 1 1 calc R
C14 C 0.9294(4) 0.0750(3) 0.36077(19) 0.0476(8) Uani 1 1 d U
H14A H 0.9417 0.1409 0.3933 0.057 Uiso 1 1 calc R
C15 C 0.6521(4) 0.5314(3) 0.24215(19) 0.0469(8) Uani 1 1 d .
C16 C 0.7876(5) 0.5562(4) 0.2961(3) 0.0824(14) Uani 1 1 d .
H16A H 0.8215 0.4868 0.3242 0.124 Uiso 1 1 calc R
H16B H 0.7759 0.6147 0.3354 0.124 Uiso 1 1 calc R
H16C H 0.8509 0.5828 0.2628 0.124 Uiso 1 1 calc R
C17 C 0.5482(5) 0.4860(4) 0.2917(3) 0.0857(14) Uani 1 1 d .
H17A H 0.5820 0.4166 0.3198 0.129 Uiso 1 1 calc R
H17B H 0.4648 0.4695 0.2556 0.129 Uiso 1 1 calc R
H17C H 0.5325 0.5434 0.3309 0.129 Uiso 1 1 calc R
C18 C 0.5975(6) 0.6421(3) 0.1983(3) 0.0780(14) Uani 1 1 d .
H18A H 0.5118 0.6264 0.1642 0.117 Uiso 1 1 calc R
H18B H 0.6605 0.6696 0.1651 0.117 Uiso 1 1 calc R
H18C H 0.5856 0.6999 0.2381 0.117 Uiso 1 1 calc R

loop_
_atom_site_aniso_label
_atom_site_aniso_U_11
_atom_site_aniso_U_22
_atom_site_aniso_U_33
_atom_site_aniso_U_23
_atom_site_aniso_U_13
_atom_site_aniso_U_12
S1 0.0422(4) 0.0375(4) 0.0321(4) 0.0000(3) 0.0059(3) -0.0010(3)
S2 0.0758(7) 0.0530(6) 0.0714(7) -0.0001(5) -0.0028(6) 0.0081(5)
O1 0.0486(12) 0.0594(14) 0.0433(12) -0.0069(11) 0.0135(10) 0.0052(11)
O2 0.0672(15) 0.0390(12) 0.0426(12) 0.0057(9) 0.0073(11) -0.0088(10)
N1 0.0443(13) 0.0333(12) 0.0351(12) -0.0017(10) -0.0002(11) 0.0005(10)
N2 0.0420(13) 0.0298(12) 0.0434(14) 0.0002(11) 0.0018(11) 0.0027(10)
N3 0.0662(18) 0.0360(14) 0.0348(14) -0.0006(11) 0.0076(13) 0.0081(12)
C1 0.0384(14) 0.0332(14) 0.0281(13) 0.0005(11) 0.0027(11) 0.0011(11)
C2 0.0485(17) 0.0337(15) 0.0415(16) -0.0027(13) -0.0004(14) 0.0065(13)
C3 0.0540(19) 0.0366(16) 0.0510(19) 0.0019(14) -0.0108(16) -0.0045(14)
C4 0.0433(17) 0.057(2) 0.0502(18) 0.0107(16) 0.0005(15) -0.0030(15)
C5 0.0460(18) 0.063(2) 0.069(2) -0.0044(19) 0.0112(17) 0.0113(17)
C6 0.0497(18) 0.0434(18) 0.059(2) -0.0105(16) 0.0063(16) 0.0052(14)
C7 0.048(2) 0.103(4) 0.094(3) 0.011(3) 0.003(2) -0.012(2)
C8 0.0326(14) 0.0379(15) 0.0400(15) 0.0015(13) 0.0061(12) -0.0019(11)
C9 0.0436(16) 0.0434(17) 0.0355(15) 0.0005(13) 0.0079(13) 0.0005(13)
C10 0.0369(14) 0.0351(15) 0.0361(14) -0.0013(12) 0.0055(12) -0.0024(12)
C11 0.0367(15) 0.0409(16) 0.0429(16) 0.0064(13) 0.0054(13) 0.0030(12)
C12 0.054(2) 0.049(2) 0.072(2) 0.0158(19) 0.0170(18) 0.0126(16)
C13 0.068(2) 0.060(2) 0.0494(19) 0.0184(18) 0.0066(18) 0.0148(18)
C14 0.065(2) 0.0465(17) 0.0330(15) 0.0084(13) 0.0119(15) 0.0206(15)
C15 0.0616(19) 0.0401(17) 0.0404(16) -0.0033(13) 0.0131(15) 0.0095(15)
C16 0.087(3) 0.071(3) 0.083(3) -0.033(2) -0.005(3) 0.003(2)
C17 0.099(3) 0.081(3) 0.092(3) 0.017(3) 0.057(3) 0.022(3)
C18 0.133(4) 0.044(2) 0.059(2) 0.0033(18) 0.024(3) 0.027(2)

loop_
_atom_type_symbol
_atom_type_description
_atom_type_scat_dispersion_real
_atom_type_scat_dispersion_imag
_atom_type_scat_source
C C 0.0033 0.0016 'International Tables Vol C Tables 4.2.6.8 and 6.1.1.4'
H H 0.0000 0.0000 'International Tables Vol C Tables 4.2.6.8 and 6.1.1.4'
N N 0.0061 0.0033 'International Tables Vol C Tables 4.2.6.8 and 6.1.1.4'
O O 0.0106 0.0060 'International Tables Vol C Tables 4.2.6.8 and 6.1.1.4'
S S 0.1246 0.1234 'International Tables Vol C Tables 4.2.6.8 and 6.1.1.4'

loop_
_geom_angle_atom_site_label_1
_geom_angle_atom_site_label_2
_geom_angle_atom_site_label_3
_geom_angle
O1 S1 O2 120.10(15)
O1 S1 N1 106.77(13)
O2 S1 N1 104.82(12)
O1 S1 C1 109.66(14)
O2 S1 C1 109.36(14)
N1 S1 C1 104.98(13)
C12 S2 C11 92.77(17)
N2 N1 C10 111.9(2)
N2 N1 S1 117.43(19)
C10 N1 S1 129.0(2)
C8 N2 N1 103.3(2)
C10 N3 C15 125.5(3)
C10 N3 H3A 120(3)
C15 N3 H3A 112(3)
C2 C1 C6 120.5(3)
C2 C1 S1 119.8(2)
C6 C1 S1 119.7(2)
C3 C2 C1 119.8(3)
C3 C2 H2C 120.1
C1 C2 H2C 120.1
C4 C3 C2 120.9(3)
C4 C3 H3B 119.5
C2 C3 H3B 119.5
C3 C4 C5 118.9(3)
C3 C4 C7 120.9(3)
C5 C4 C7 120.2(4)
C6 C5 C4 121.1(3)
C6 C5 H5A 119.5
C4 C5 H5A 119.5
C5 C6 C1 118.8(3)
C5 C6 H6A 120.6
C1 C6 H6A 120.6
C4 C7 H7A 109.5
C4 C7 H7B 109.5
H7A C7 H7B 109.5
C4 C7 H7C 109.5
H7A C7 H7C 109.5
H7B C7 H7C 109.5
N2 C8 C9 113.4(3)
N2 C8 C11 119.8(3)
C9 C8 C11 126.7(3)
C10 C9 C8 105.9(3)
C10 C9 H9A 127.0
C8 C9 H9A 127.0
N3 C10 C9 133.7(3)
N3 C10 N1 120.8(3)
C9 C10 N1 105.5(2)
C8 C11 C14 125.4(3)
C8 C11 S2 122.3(2)
C14 C11 S2 112.0(2)
C13 C12 S2 113.5(3)
C13 C12 H12A 123.2
S2 C12 H12A 123.2
C12 C13 C14 115.0(3)
C12 C13 H13A 122.5
C14 C13 H13A 122.5
C13 C14 C11 106.6(3)
C13 C14 H14A 126.7
C11 C14 H14A 126.7
N3 C15 C17 110.0(3)
N3 C15 C16 111.0(3)
C17 C15 C16 111.7(4)
N3 C15 C18 105.5(3)
C17 C15 C18 108.8(3)
C16 C15 C18 109.4(3)
C15 C16 H16A 109.5
C15 C16 H16B 109.5
H16A C16 H16B 109.5
C15 C16 H16C 109.5
H16A C16 H16C 109.5
H16B C16 H16C 109.5
C15 C17 H17A 109.5
C15 C17 H17B 109.5
H17A C17 H17B 109.5
C15 C17 H17C 109.5
H17A C17 H17C 109.5
H17B C17 H17C 109.5
C15 C18 H18A 109.5
C15 C18 H18B 109.5
H18A C18 H18B 109.5
C15 C18 H18C 109.5
H18A C18 H18C 109.5
H18B C18 H18C 109.5

loop_
_geom_bond_atom_site_label_1
_geom_bond_atom_site_label_2
_geom_bond_distance
S1 O1 1.419(2)
S1 O2 1.430(2)
S1 N1 1.676(2)
S1 C1 1.748(3)
S2 C12 1.668(4)
S2 C11 1.695(3)
N1 N2 1.390(3)
N1 C10 1.398(4)
N2 C8 1.321(4)
N3 C10 1.360(4)
N3 C15 1.471(4)
N3 H3A 0.80(4)
C1 C2 1.377(4)
C1 C6 1.390(4)
C2 C3 1.375(5)
C2 H2C 0.9300
C3 C4 1.378(5)
C3 H3B 0.9300
C4 C5 1.385(5)
C4 C7 1.513(5)
C5 C6 1.382(5)
C5 H5A 0.9300
C6 H6A 0.9300
C7 H7A 0.9600
C7 H7B 0.9600
C7 H7C 0.9600
C8 C9 1.409(4)
C8 C11 1.467(4)
C9 C10 1.367(4)
C9 H9A 0.9300
C11 C14 1.466(4)
C12 C13 1.338(5)
C12 H12A 0.9300
C13 C14 1.442(5)
C13 H13A 0.9300
C14 H14A 0.9300
C15 C17 1.524(6)
C15 C16 1.518(5)
C15 C18 1.526(5)
C16 H16A 0.9600
C16 H16B 0.9600
C16 H16C 0.9600
C17 H17A 0.9600
C17 H17B 0.9600
C17 H17C 0.9600
C18 H18A 0.9600
C18 H18B 0.9600
C18 H18C 0.9600
